data_7703674
loop_
_publ_author_name
'Diether, Dominic'
'Meermann-Zimmermann, Melanie'
'T\"ornroos, Karl W'
'Maichle-M\"ossmer, C\"acilia'
'Anwander, Reiner'

_publ_section_title
;
 Rare-earth metal-promoted (double) C-H-bond activation of a
 lutidinyl-functionalized alkoxy ligand: formation of [ONC] pincer-type
 ligands and implications for isoprene polymerization.
;
_journal_issue 6
_journal_name_full 'Dalton transactions (Cambridge, England : 2003)'
_journal_page_first 2004
_journal_page_last 2013
_journal_paper_doi 10.1039/c9dt04742e
_journal_volume 49
_journal_year 2020
_chemical_formula_sum 'C33.5 H51 Al3 N Nd O'
_chemical_formula_weight 708.93
_chemical_properties_physical Air-sensitive,Moisture-sensitive
_space_group_crystal_system triclinic
_space_group_IT_number 2
_space_group_name_Hall '-P 1'
_space_group_name_H-M_alt 'P -1'
_atom_sites_solution_hydrogens mixed
_audit_creation_method SHELXL-2014/7
_audit_update_record
;
2019-12-12 deposited with the CCDC.	2020-01-27 downloaded from the CCDC.
;
_cell_angle_alpha 93.045(2)
_cell_angle_beta 99.2350(10)
_cell_angle_gamma 112.8170(10)
_cell_formula_units_Z 2
_cell_length_a 10.6177(3)
_cell_length_b 11.4277(4)
_cell_length_c 16.3857(4)
_cell_measurement_reflns_used 121
_cell_measurement_temperature 100(2)
_cell_measurement_theta_max 30.07
_cell_measurement_theta_min 3.46
_cell_volume 1794.24(9)
_computing_cell_refinement 'Bruker SAINT'
_computing_data_collection 'Bruker APEX2'
_computing_data_reduction 'Bruker SAINT'
_computing_structure_refinement 'SHELXL-2014/7 (Sheldrick, 2014)'
_computing_structure_solution 'SHELXS-97 (Sheldrick 2008)'
_diffrn_ambient_temperature 100(2)
_diffrn_measured_fraction_theta_full 0.997
_diffrn_measured_fraction_theta_max 0.994
_diffrn_measurement_device_type 'Smart APEX II '
_diffrn_measurement_method omega/phi-scans
_diffrn_radiation_monochromator triumph
_diffrn_radiation_source 'fine-focus sealed tube'
_diffrn_radiation_type MoK\a
_diffrn_radiation_wavelength 0.71073
_diffrn_reflns_av_R_equivalents 0.0285
_diffrn_reflns_av_unetI/netI 0.0275
_diffrn_reflns_Laue_measured_fraction_full 0.997
_diffrn_reflns_Laue_measured_fraction_max 0.994
_diffrn_reflns_limit_h_max 14
_diffrn_reflns_limit_h_min -14
_diffrn_reflns_limit_k_max 15
_diffrn_reflns_limit_k_min -15
_diffrn_reflns_limit_l_max 21
_diffrn_reflns_limit_l_min -21
_diffrn_reflns_number 31707
_diffrn_reflns_point_group_measured_fraction_full 0.997
_diffrn_reflns_point_group_measured_fraction_max 0.994
_diffrn_reflns_theta_full 25.242
_diffrn_reflns_theta_max 28.303
_diffrn_reflns_theta_min 2.122
_exptl_absorpt_coefficient_mu 1.545
_exptl_absorpt_correction_T_max 0.7475
_exptl_absorpt_correction_T_min 0.6625
_exptl_absorpt_correction_type numerical
_exptl_absorpt_process_details sadabs
_exptl_crystal_colour green
_exptl_crystal_density_diffrn 1.312
_exptl_crystal_description hexagon
_exptl_crystal_F_000 732
_exptl_crystal_size_max 0.242
_exptl_crystal_size_mid 0.214
_exptl_crystal_size_min 0.165
_refine_diff_density_max 1.535
_refine_diff_density_min -0.946
_refine_diff_density_rms 0.083
_refine_ls_extinction_method none
_refine_ls_goodness_of_fit_ref 1.034
_refine_ls_hydrogen_treatment mixed
_refine_ls_matrix_type full
_refine_ls_number_parameters 427
_refine_ls_number_reflns 8887
_refine_ls_number_restraints 2
_refine_ls_restrained_S_all 1.034
_refine_ls_R_factor_all 0.0260
_refine_ls_R_factor_gt 0.0233
_refine_ls_shift/su_max 0.002
_refine_ls_shift/su_mean 0.000
_refine_ls_structure_factor_coef Fsqd
_refine_ls_weighting_details 'w=1/[\s^2^(Fo^2^)+(0.0351P)^2^+0.7124P] where P=(Fo^2^+2Fc^2^)/3'
_refine_ls_weighting_scheme calc
_refine_ls_wR_factor_gt 0.0580
_refine_ls_wR_factor_ref 0.0596
_reflns_Friedel_coverage 0.000
_reflns_number_gt 8299
_reflns_number_total 8887
_reflns_threshold_expression 'I > 2\s(I)'
_cod_data_source_file c9dt04742e2.cif
_cod_data_source_block 2-Nd-A_dd84_0ma
_cod_original_formula_sum 'C33.50 H51 Al3 N Nd O'
_cod_database_code 7703674
_shelx_shelxl_version_number 2014/7
_shelx_space_group_comment
;
The symmetry employed for this shelxl refinement is uniquely defined
by the following loop, which should always be used as a source of
symmetry information in preference to the above space-group names.
They are only intended as comments.
;
_shelx_estimated_absorpt_t_min 0.706
_shelx_estimated_absorpt_t_max 0.785

loop_
_space_group_symop_operation_xyz
'x, y, z'
'-x, -y, -z'

loop_
_atom_site_label
_atom_site_type_symbol
_atom_site_fract_x
_atom_site_fract_y
_atom_site_fract_z
_atom_site_U_iso_or_equiv
_atom_site_adp_type
_atom_site_occupancy
_atom_site_site_symmetry_order
_atom_site_calc_flag
_atom_site_refinement_flags_posn
_atom_site_refinement_flags_adp
_atom_site_refinement_flags_occupancy
_atom_site_disorder_assembly
_atom_site_disorder_group
C1 C 0.5857(2) 0.40551(18) 0.22843(13) 0.0198(4) Uani 1 1 d . . . . .
O1 O 0.42850(13) 0.56808(11) 0.22836(8) 0.0139(2) Uani 1 1 d . . . . .
N1 N 0.60806(16) 0.84458(14) 0.28756(9) 0.0141(3) Uani 1 1 d . . . . .
Al1 Al 0.38518(6) 0.39344(5) 0.22196(3) 0.01563(11) Uani 1 1 d . . . . .
C2 C 0.2647(2) 0.29516(19) 0.11624(13) 0.0241(4) Uani 1 1 d . . . . .
H2A H 0.1668 0.2697 0.1205 0.036 Uiso 1 1 calc R U . . .
H2B H 0.2825 0.2186 0.1045 0.036 Uiso 1 1 calc R U . . .
H2C H 0.2847 0.3482 0.0710 0.036 Uiso 1 1 calc R U . . .
C3 C 0.3329(3) 0.3146(2) 0.32249(14) 0.0291(5) Uani 1 1 d . . . . .
H3A H 0.3608 0.3818 0.3696 0.044 Uiso 1 1 calc R U . . .
H3B H 0.3801 0.2572 0.3353 0.044 Uiso 1 1 calc R U . . .
H3C H 0.2318 0.2656 0.3125 0.044 Uiso 1 1 calc R U . . .
C4 C 0.6400(2) 0.6411(2) 0.42271(12) 0.0212(4) Uani 1 1 d . . . . .
C5 C 0.9145(2) 0.6423(2) 0.33868(13) 0.0202(4) Uani 1 1 d . . . . .
C6 C 0.7907(3) 0.4525(2) 0.47585(15) 0.0333(5) Uani 1 1 d . . . . .
H6A H 0.8786 0.4427 0.4926 0.050 Uiso 1 1 calc R U . . .
H6B H 0.7327 0.3886 0.4281 0.050 Uiso 1 1 calc R U . . .
H6C H 0.7413 0.4401 0.5224 0.050 Uiso 1 1 calc R U . . .
C53 C 0.2488(5) 1.0271(4) 0.4580(3) 0.0300(9) Uani 0.5 1 d . . P . .
H53A H 0.2094 1.0290 0.5080 0.045 Uiso 0.5 1 calc R U P . .
H53B H 0.1840 0.9540 0.4175 0.045 Uiso 0.5 1 calc R U P . .
H53C H 0.2640 1.1066 0.4334 0.045 Uiso 0.5 1 calc R U P . .
C52 C 0.3760(3) 1.0154(2) 0.47969(15) 0.0379(6) Uani 1 1 d . . . . .
C51 C 0.5038(3) 1.1208(2) 0.49377(15) 0.0376(6) Uani 1 1 d D . . . .
H51 H 0.5056 1.2039 0.4891 0.045 Uiso 1 1 calc R U . . .
C50 C 0.6261(3) 1.1060(2) 0.51413(15) 0.0380(6) Uani 1 1 d . . . . .
H50 H 0.7124 1.1786 0.5240 0.046 Uiso 1 1 calc R U . . .
C7 C 0.9573(2) 0.7729(2) 0.52680(13) 0.0306(5) Uani 1 1 d . . . . .
H7A H 0.9206 0.7691 0.5782 0.046 Uiso 1 1 calc R U . . .
H7B H 0.9652 0.8527 0.5043 0.046 Uiso 1 1 calc R U . . .
H7C H 1.0495 0.7701 0.5388 0.046 Uiso 1 1 calc R U . . .
C8 C 0.7868(2) 0.6977(2) 0.13379(13) 0.0213(4) Uani 1 1 d . . . . .
C20 C 0.3265(2) 0.78942(18) 0.10356(12) 0.0196(4) Uani 1 1 d . . . . .
H20 H 0.2834 0.8225 0.1398 0.024 Uiso 1 1 calc R U . . .
C9 C 1.0938(2) 0.9256(2) 0.19634(16) 0.0315(5) Uani 1 1 d . . . . .
H9A H 1.1185 0.9217 0.1414 0.047 Uiso 1 1 calc R U . . .
H9B H 1.1138 0.8620 0.2276 0.047 Uiso 1 1 calc R U . . .
H9C H 1.1486 1.0112 0.2269 0.047 Uiso 1 1 calc R U . . .
C21 C 0.3544(2) 0.84360(19) 0.03109(13) 0.0242(4) Uani 1 1 d . . . . .
H21 H 0.3305 0.9134 0.0182 0.029 Uiso 1 1 calc R U . . .
C10 C 0.8168(3) 0.9854(2) 0.10824(14) 0.0293(5) Uani 1 1 d . . . . .
H10A H 0.8685 1.0773 0.1264 0.044 Uiso 1 1 calc R U . . .
H10B H 0.7183 0.9611 0.1105 0.044 Uiso 1 1 calc R U . . .
H10C H 0.8254 0.9657 0.0510 0.044 Uiso 1 1 calc R U . . .
C22 C 0.4169(2) 0.7961(2) -0.02247(13) 0.0254(4) Uani 1 1 d . . . . .
H22 H 0.4381 0.8345 -0.0713 0.030 Uiso 1 1 calc R U . . .
C11 C 0.8560(2) 0.92590(18) 0.30040(12) 0.0181(4) Uani 1 1 d . . . . .
C23 C 0.4482(2) 0.6925(2) -0.00435(12) 0.0245(4) Uani 1 1 d . . . . .
H23 H 0.4894 0.6585 -0.0414 0.029 Uiso 1 1 calc R U . . .
C12 C 0.72871(19) 0.95086(17) 0.29813(11) 0.0154(3) Uani 1 1 d . . . . .
C24 C 0.41958(19) 0.63779(18) 0.06816(11) 0.0180(3) Uani 1 1 d . . . . .
H24 H 0.4403 0.5659 0.0796 0.022 Uiso 1 1 calc R U . . .
C13 C 0.7267(2) 1.07229(17) 0.30332(12) 0.0188(4) Uani 1 1 d . . . . .
H13 H 0.8108 1.1465 0.3090 0.023 Uiso 1 1 calc R U . . .
C26 C 0.18255(19) 0.53069(16) 0.19572(11) 0.0155(3) Uani 1 1 d . . . . .
C14 C 0.6013(2) 1.08360(17) 0.30007(12) 0.0204(4) Uani 1 1 d . . . . .
H14 H 0.5988 1.1659 0.3042 0.025 Uiso 1 1 calc R U . . .
C27 C 0.0858(2) 0.4968(2) 0.12131(13) 0.0246(4) Uani 1 1 d . . . . .
H27 H 0.1128 0.5347 0.0732 0.030 Uiso 1 1 calc R U . . .
C15 C 0.4786(2) 0.97428(17) 0.29066(11) 0.0177(3) Uani 1 1 d . . . . .
H15 H 0.3917 0.9809 0.2883 0.021 Uiso 1 1 calc R U . . .
C28 C -0.0503(2) 0.4081(2) 0.11636(14) 0.0290(5) Uani 1 1 d . . . . .
H28 H -0.1151 0.3857 0.0650 0.035 Uiso 1 1 calc R U . . .
C16 C 0.48530(19) 0.85563(16) 0.28479(10) 0.0143(3) Uani 1 1 d . . . . .
C29 C -0.0917(2) 0.35225(18) 0.18573(13) 0.0232(4) Uani 1 1 d . . . . .
H29 H -0.1844 0.2912 0.1822 0.028 Uiso 1 1 calc R U . . .
C17 C 0.35693(19) 0.73407(16) 0.27681(11) 0.0151(3) Uani 1 1 d . . . . .
H17A H 0.2748 0.7562 0.2694 0.018 Uiso 1 1 calc R U . . .
H17B H 0.3613 0.6970 0.3299 0.018 Uiso 1 1 calc R U . . .
C30 C 0.0031(2) 0.38635(18) 0.26029(13) 0.0214(4) Uani 1 1 d . . . . .
H30 H -0.0246 0.3489 0.3083 0.026 Uiso 1 1 calc R U . . .
C18 C 0.33303(18) 0.62941(16) 0.20475(11) 0.0131(3) Uani 1 1 d . . . . .
C19 C 0.1386(2) 0.47488(17) 0.26543(12) 0.0179(3) Uani 1 1 d . . . . .
H19 H 0.2025 0.4979 0.3172 0.021 Uiso 1 1 calc R U . . .
C25 C 0.36119(18) 0.68688(16) 0.12393(11) 0.0146(3) Uani 1 1 d . . . . .
H20A H 0.944(3) 1.003(3) 0.3152(16) 0.030(7) Uiso 1 1 d . . . . .
H20B H 0.865(3) 0.878(2) 0.3455(15) 0.023(6) Uiso 1 1 d . . . . .
H21A H 0.814(3) 0.630(2) 0.1538(16) 0.028(6) Uiso 1 1 d . . . . .
H21B H 0.830(3) 0.720(3) 0.0862(17) 0.035(7) Uiso 1 1 d . . . . .
H21C H 0.692(3) 0.660(3) 0.1134(17) 0.034(7) Uiso 1 1 d . . . . .
H24A H 0.644(3) 0.441(2) 0.1886(15) 0.022(6) Uiso 1 1 d . . . . .
H24B H 0.552(3) 0.318(3) 0.2122(17) 0.034(7) Uiso 1 1 d . . . . .
H24C H 0.642(3) 0.420(2) 0.2830(17) 0.030(6) Uiso 1 1 d . . . . .
H27A H 0.628(3) 0.631(3) 0.4778(19) 0.040(8) Uiso 1 1 d . . . . .
H27B H 0.629(3) 0.718(3) 0.4112(16) 0.034(7) Uiso 1 1 d . . . . .
H27C H 0.558(3) 0.576(3) 0.3949(18) 0.040(8) Uiso 1 1 d . . . . .
H28A H 0.997(3) 0.632(3) 0.3686(19) 0.046(8) Uiso 1 1 d . . . . .
H28B H 0.884(3) 0.577(3) 0.2944(16) 0.030(7) Uiso 1 1 d . . . . .
H28C H 0.957(3) 0.722(3) 0.3184(16) 0.032(7) Uiso 1 1 d . . . . .
H52 H 0.2973(13) 1.0244(14) 0.457(4) 0.038 Uiso 0.5 1 d D U P . .
Al3 Al 0.89364(6) 0.88905(5) 0.18235(4) 0.01859(11) Uani 1 1 d . . . . .
Al2 Al 0.83009(6) 0.62598(6) 0.44448(4) 0.01977(12) Uani 1 1 d . . . . .
Nd01 Nd 0.67329(2) 0.66062(2) 0.26830(2) 0.01282(4) Uani 1 1 d . . . . .

loop_
_atom_site_aniso_label
_atom_site_aniso_U_11
_atom_site_aniso_U_22
_atom_site_aniso_U_33
_atom_site_aniso_U_23
_atom_site_aniso_U_13
_atom_site_aniso_U_12
C1 0.0225(10) 0.0164(8) 0.0202(9) 0.0003(7) 0.0002(8) 0.0093(7)
O1 0.0127(6) 0.0138(5) 0.0147(6) 0.0020(4) -0.0004(5) 0.0059(5)
N1 0.0127(7) 0.0147(7) 0.0134(7) 0.0018(5) -0.0001(6) 0.0050(6)
Al1 0.0175(3) 0.0133(2) 0.0145(3) 0.00182(19) 0.0020(2) 0.0049(2)
C2 0.0214(10) 0.0212(9) 0.0235(10) -0.0037(7) 0.0014(8) 0.0038(8)
C3 0.0348(12) 0.0281(10) 0.0277(11) 0.0130(8) 0.0105(9) 0.0133(9)
C4 0.0235(10) 0.0280(10) 0.0132(9) 0.0028(7) 0.0005(8) 0.0127(8)
C5 0.0168(9) 0.0243(9) 0.0205(9) 0.0014(7) -0.0024(7) 0.0117(8)
C6 0.0353(13) 0.0321(11) 0.0347(12) 0.0141(9) 0.0014(10) 0.0168(10)
C53 0.032(2) 0.030(2) 0.033(2) 0.0104(17) 0.011(2) 0.0156(19)
C52 0.0458(15) 0.0422(13) 0.0252(12) 0.0053(9) 0.0155(11) 0.0138(11)
C51 0.0486(15) 0.0334(12) 0.0280(12) 0.0036(9) 0.0172(11) 0.0099(11)
C50 0.0444(15) 0.0357(12) 0.0255(12) 0.0022(9) 0.0134(11) 0.0048(11)
C7 0.0252(11) 0.0391(12) 0.0200(10) -0.0029(8) -0.0031(8) 0.0087(9)
C8 0.0203(10) 0.0250(9) 0.0175(9) 0.0031(7) 0.0033(8) 0.0081(8)
C20 0.0188(9) 0.0198(8) 0.0187(9) 0.0025(7) -0.0016(7) 0.0082(7)
C9 0.0191(10) 0.0374(12) 0.0408(13) 0.0088(10) 0.0093(9) 0.0125(9)
C21 0.0226(10) 0.0201(9) 0.0230(10) 0.0073(7) -0.0059(8) 0.0045(7)
C10 0.0336(12) 0.0326(11) 0.0280(11) 0.0114(9) 0.0060(9) 0.0191(10)
C22 0.0199(10) 0.0293(10) 0.0171(9) 0.0089(7) -0.0011(8) 0.0005(8)
C11 0.0125(8) 0.0175(8) 0.0206(9) 0.0015(7) 0.0000(7) 0.0036(7)
C23 0.0189(10) 0.0350(11) 0.0169(9) 0.0048(8) 0.0044(8) 0.0074(8)
C12 0.0142(8) 0.0165(8) 0.0129(8) 0.0002(6) -0.0002(7) 0.0047(7)
C24 0.0159(9) 0.0217(9) 0.0158(9) 0.0036(7) 0.0013(7) 0.0074(7)
C13 0.0174(9) 0.0143(8) 0.0197(9) 0.0018(6) -0.0002(7) 0.0026(7)
C26 0.0121(8) 0.0148(8) 0.0182(9) 0.0013(6) 0.0014(7) 0.0046(6)
C14 0.0229(10) 0.0147(8) 0.0232(9) 0.0020(7) 0.0004(8) 0.0086(7)
C27 0.0184(10) 0.0290(10) 0.0186(9) 0.0067(7) -0.0010(8) 0.0024(8)
C15 0.0166(9) 0.0180(8) 0.0191(9) 0.0007(6) 0.0008(7) 0.0088(7)
C28 0.0164(10) 0.0319(11) 0.0264(11) 0.0065(8) -0.0061(8) 0.0003(8)
C16 0.0146(8) 0.0162(8) 0.0107(8) 0.0004(6) -0.0008(6) 0.0059(6)
C29 0.0132(9) 0.0184(9) 0.0331(11) 0.0041(7) 0.0030(8) 0.0016(7)
C17 0.0144(8) 0.0158(8) 0.0149(8) 0.0014(6) 0.0017(7) 0.0065(7)
C30 0.0190(9) 0.0192(8) 0.0237(10) 0.0046(7) 0.0070(8) 0.0041(7)
C18 0.0106(8) 0.0146(7) 0.0129(8) 0.0016(6) -0.0006(6) 0.0051(6)
C19 0.0162(9) 0.0186(8) 0.0158(8) 0.0010(6) 0.0008(7) 0.0047(7)
C25 0.0093(8) 0.0160(8) 0.0143(8) 0.0022(6) -0.0014(6) 0.0020(6)
Al3 0.0141(3) 0.0217(3) 0.0214(3) 0.0062(2) 0.0039(2) 0.0082(2)
Al2 0.0194(3) 0.0225(3) 0.0162(3) 0.0032(2) -0.0031(2) 0.0097(2)
Nd01 0.01191(5) 0.01411(5) 0.01199(5) 0.00093(3) -0.00068(3) 0.00602(4)

loop_
_atom_type_symbol
_atom_type_description
_atom_type_scat_dispersion_real
_atom_type_scat_dispersion_imag
_atom_type_scat_source
C C 0.0033 0.0016 'International Tables Vol C Tables 4.2.6.8 and 6.1.1.4'
H H 0.0000 0.0000 'International Tables Vol C Tables 4.2.6.8 and 6.1.1.4'
N N 0.0061 0.0033 'International Tables Vol C Tables 4.2.6.8 and 6.1.1.4'
O O 0.0106 0.0060 'International Tables Vol C Tables 4.2.6.8 and 6.1.1.4'
Al Al 0.0645 0.0514 'International Tables Vol C Tables 4.2.6.8 and 6.1.1.4'
Nd Nd -0.1943 3.0179 'International Tables Vol C Tables 4.2.6.8 and 6.1.1.4'

loop_
_geom_angle_atom_site_label_1
_geom_angle_atom_site_label_2
_geom_angle_atom_site_label_3
_geom_angle
_geom_angle_site_symmetry_1
_geom_angle_site_symmetry_3
_geom_angle_publ_flag
Al1 C1 Nd01 87.27(7) . . ?
C18 O1 Al1 127.11(10) . . ?
C18 O1 Nd01 129.26(10) . . ?
Al1 O1 Nd01 103.30(6) . . ?
C16 N1 C12 120.28(15) . . ?
C16 N1 Nd01 133.78(11) . . ?
C12 N1 Nd01 105.83(11) . . ?
O1 Al1 C2 113.92(8) . . ?
O1 Al1 C3 115.37(8) . . ?
C2 Al1 C3 114.68(10) . . ?
O1 Al1 C1 96.92(7) . . ?
C2 Al1 C1 110.69(9) . . ?
C3 Al1 C1 103.02(9) . . ?
O1 Al1 Nd01 43.68(4) . . ?
C2 Al1 Nd01 133.32(7) . . ?
C3 Al1 Nd01 111.90(7) . . ?
C1 Al1 Nd01 54.33(5) . . ?
Al2 C4 Nd01 85.84(7) . . ?
Al2 C5 Nd01 83.24(7) . . ?
C50 C52 C51 119.3(3) 2_676 . ?
C50 C52 C53 118.4(3) 2_676 . ?
C51 C52 C53 122.3(3) . . ?
C50 C51 C52 120.9(2) . . ?
C51 C50 C52 119.8(2) . 2_676 ?
Al3 C8 Nd01 88.10(7) . . ?
C21 C20 C25 120.90(19) . . ?
C22 C21 C20 120.19(18) . . ?
C23 C22 C21 119.59(18) . . ?
C12 C11 Al3 113.65(13) . . ?
C12 C11 Nd01 86.22(10) . . ?
Al3 C11 Nd01 82.50(6) . . ?
C22 C23 C24 120.13(19) . . ?
N1 C12 C13 120.39(17) . . ?
N1 C12 C11 115.04(15) . . ?
C13 C12 C11 124.54(17) . . ?
C25 C24 C23 121.01(18) . . ?
C14 C13 C12 119.32(17) . . ?
C27 C26 C19 118.04(17) . . ?
C27 C26 C18 122.82(16) . . ?
C19 C26 C18 119.11(16) . . ?
C13 C14 C15 119.85(17) . . ?
C26 C27 C28 120.81(19) . . ?
C16 C15 C14 118.88(18) . . ?
C29 C28 C27 120.45(19) . . ?
N1 C16 C15 121.25(16) . . ?
N1 C16 C17 117.31(15) . . ?
C15 C16 C17 121.43(16) . . ?
C30 C29 C28 119.23(18) . . ?
C16 C17 C18 116.31(15) . . ?
C29 C30 C19 120.43(18) . . ?
O1 C18 C25 108.63(14) . . ?
O1 C18 C26 109.22(13) . . ?
C25 C18 C26 112.31(14) . . ?
O1 C18 C17 108.41(13) . . ?
C25 C18 C17 111.38(14) . . ?
C26 C18 C17 106.80(14) . . ?
C30 C19 C26 121.02(18) . . ?
C24 C25 C20 118.12(17) . . ?
C24 C25 C18 121.22(16) . . ?
C20 C25 C18 120.65(16) . . ?
C10 Al3 C9 118.81(10) . . ?
C10 Al3 C8 106.26(10) . . ?
C9 Al3 C8 106.51(10) . . ?
C10 Al3 C11 106.46(9) . . ?
C9 Al3 C11 107.00(9) . . ?
C8 Al3 C11 111.89(8) . . ?
C10 Al3 Nd01 117.63(7) . . ?
C9 Al3 Nd01 123.45(7) . . ?
C8 Al3 Nd01 53.18(6) . . ?
C11 Al3 Nd01 58.78(5) . . ?
C7 Al2 C6 117.79(10) . . ?
C7 Al2 C5 106.80(9) . . ?
C6 Al2 C5 108.53(10) . . ?
C7 Al2 C4 106.54(10) . . ?
C6 Al2 C4 105.70(10) . . ?
C5 Al2 C4 111.52(8) . . ?
C7 Al2 Nd01 122.30(7) . . ?
C6 Al2 Nd01 119.80(8) . . ?
C5 Al2 Nd01 57.26(6) . . ?
C4 Al2 Nd01 54.29(6) . . ?
O1 Nd01 N1 76.57(5) . . ?
O1 Nd01 C4 87.39(6) . . ?
N1 Nd01 C4 82.70(6) . . ?
O1 Nd01 C8 109.81(5) . . ?
N1 Nd01 C8 103.87(6) . . ?
C4 Nd01 C8 162.51(7) . . ?
O1 Nd01 C1 70.72(5) . . ?
N1 Nd01 C1 147.21(6) . . ?
C4 Nd01 C1 93.48(6) . . ?
C8 Nd01 C1 89.45(6) . . ?
O1 Nd01 C5 149.69(5) . . ?
N1 Nd01 C5 127.65(6) . . ?
C4 Nd01 C5 79.35(6) . . ?
C8 Nd01 C5 83.92(6) . . ?
C1 Nd01 C5 82.92(6) . . ?
O1 Nd01 C11 128.40(5) . . ?
N1 Nd01 C11 52.80(5) . . ?
C4 Nd01 C11 94.64(6) . . ?
C8 Nd01 C11 77.40(6) . . ?
C1 Nd01 C11 159.52(6) . . ?
C5 Nd01 C11 80.16(6) . . ?
O1 Nd01 Al2 121.73(3) . . ?
N1 Nd01 Al2 109.18(4) . . ?
C4 Nd01 Al2 39.87(5) . . ?
C8 Nd01 Al2 123.33(5) . . ?
C1 Nd01 Al2 86.72(4) . . ?
C5 Nd01 Al2 39.50(4) . . ?
C11 Nd01 Al2 87.53(4) . . ?
O1 Nd01 Al3 126.64(3) . . ?
N1 Nd01 Al3 75.49(4) . . ?
C4 Nd01 Al3 132.00(5) . . ?
C8 Nd01 Al3 38.72(5) . . ?
C1 Nd01 Al3 126.90(5) . . ?
C5 Nd01 Al3 81.15(5) . . ?
C11 Nd01 Al3 38.72(4) . . ?
Al2 Nd01 Al3 110.118(15) . . ?
O1 Nd01 Al1 33.02(3) . . ?
N1 Nd01 Al1 108.88(4) . . ?
C4 Nd01 Al1 85.00(5) . . ?
C8 Nd01 Al1 107.53(5) . . ?
C1 Nd01 Al1 38.40(5) . . ?
C5 Nd01 Al1 117.88(4) . . ?
C11 Nd01 Al1 161.40(4) . . ?
Al2 Nd01 Al1 103.549(15) . . ?
Al3 Nd01 Al1 142.433(14) . . ?

loop_
_geom_bond_atom_site_label_1
_geom_bond_atom_site_label_2
_geom_bond_distance
_geom_bond_site_symmetry_2
_geom_bond_publ_flag
C1 Al1 2.064(2) . ?
C1 Nd01 2.7002(19) . ?
O1 C18 1.457(2) . ?
O1 Al1 1.8590(13) . ?
O1 Nd01 2.3560(12) . ?
N1 C16 1.351(2) . ?
N1 C12 1.359(2) . ?
N1 Nd01 2.4754(15) . ?
Al1 C2 1.966(2) . ?
Al1 C3 1.974(2) . ?
Al1 Nd01 3.3198(6) . ?
C4 Al2 2.068(2) . ?
C4 Nd01 2.620(2) . ?
C5 Al2 2.061(2) . ?
C5 Nd01 2.7254(19) . ?
C6 Al2 1.976(2) . ?
C53 C52 1.400(5) . ?
C52 C50 1.388(4) 2_676 ?
C52 C51 1.395(4) . ?
C51 C50 1.365(4) . ?
C50 C52 1.388(4) 2_676 ?
C7 Al2 1.970(2) . ?
C8 Al3 2.074(2) . ?
C8 Nd01 2.654(2) . ?
C20 C21 1.389(3) . ?
C20 C25 1.399(2) . ?
C9 Al3 1.972(2) . ?
C21 C22 1.386(3) . ?
C10 Al3 1.968(2) . ?
C22 C23 1.384(3) . ?
C11 C12 1.481(3) . ?
C11 Al3 2.091(2) . ?
C11 Nd01 2.8587(18) . ?
C23 C24 1.394(3) . ?
C12 C13 1.394(2) . ?
C24 C25 1.390(3) . ?
C13 C14 1.379(3) . ?
C26 C27 1.390(3) . ?
C26 C19 1.395(3) . ?
C26 C18 1.535(2) . ?
C14 C15 1.391(3) . ?
C27 C28 1.393(3) . ?
C15 C16 1.384(2) . ?
C28 C29 1.383(3) . ?
C16 C17 1.503(2) . ?
C29 C30 1.382(3) . ?
C17 C18 1.552(2) . ?
C30 C19 1.387(3) . ?
C18 C25 1.530(2) . ?
Al3 Nd01 3.3140(6) . ?
Al2 Nd01 3.2176(6) . ?
